data_7218385
loop_
_publ_author_name
'Wu, An-Xin'
'Wu, Xia'
'Gao, Qinghe'
'Lian, Mi'
'Liu, Shan'

_publ_section_title
;
 Direct Synthesis of \a-Hydroxyacetophenones Through Molecule Iodine
 Activation of Carbon--Carbon Double Bonds
;
_journal_name_full 'RSC Adv.'
_journal_paper_doi 10.1039/C4RA07012G
_journal_year 2014
_chemical_formula_sum 'C8 H8 Br I O'
_chemical_formula_weight 326.95
_chemical_name_systematic
; 
 ? 
;
_space_group_IT_number 14
_symmetry_cell_setting monoclinic
_symmetry_space_group_name_Hall '-P 2yn'
_symmetry_space_group_name_H-M 'P 1 21/n 1'
_atom_sites_solution_hydrogens geom
_atom_sites_solution_primary direct
_atom_sites_solution_secondary difmap
_audit_creation_method SHELXL-97
_cell_angle_alpha 90.00
_cell_angle_beta 100.321(3)
_cell_angle_gamma 90.00
_cell_formula_units_Z 4
_cell_length_a 13.414(3)
_cell_length_b 4.5553(8)
_cell_length_c 15.692(3)
_cell_measurement_reflns_used 3066
_cell_measurement_temperature 296(2)
_cell_measurement_theta_max 30.54
_cell_measurement_theta_min 2.20
_cell_volume 943.3(3)
_computing_cell_refinement 'Bruker SAINT'
_computing_data_collection 'Bruker APEX2'
_computing_data_reduction 'Bruker SAINT'
_computing_molecular_graphics 'Bruker SHELXTL'
_computing_publication_material 'Bruker SHELXTL'
_computing_structure_refinement 'SHELXL-97 (Sheldrick, 2008)'
_computing_structure_solution 'SHELXS-97 (Sheldrick, 2008)'
_diffrn_ambient_temperature 296(2)
_diffrn_measured_fraction_theta_full 0.991
_diffrn_measured_fraction_theta_max 0.991
_diffrn_measurement_device_type 'Bruker APEX-II CCD'
_diffrn_measurement_method '\f and \w scans'
_diffrn_radiation_monochromator graphite
_diffrn_radiation_source 'fine-focus sealed tube'
_diffrn_radiation_type MoK\a
_diffrn_radiation_wavelength 0.71073
_diffrn_reflns_av_R_equivalents 0.0482
_diffrn_reflns_av_sigmaI/netI 0.0426
_diffrn_reflns_limit_h_max 18
_diffrn_reflns_limit_h_min -18
_diffrn_reflns_limit_k_max 6
_diffrn_reflns_limit_k_min -3
_diffrn_reflns_limit_l_max 22
_diffrn_reflns_limit_l_min -22
_diffrn_reflns_number 7986
_diffrn_reflns_theta_full 30.00
_diffrn_reflns_theta_max 30.00
_diffrn_reflns_theta_min 1.84
_exptl_absorpt_coefficient_mu 7.573
_exptl_absorpt_correction_T_max 0.5181
_exptl_absorpt_correction_T_min 0.3127
_exptl_absorpt_correction_type none
_exptl_crystal_density_diffrn 2.302
_exptl_crystal_density_meas 0
_exptl_crystal_density_method 'not measured'
_exptl_crystal_F_000 608
_exptl_crystal_size_max 0.20
_exptl_crystal_size_mid 0.10
_exptl_crystal_size_min 0.10
_refine_diff_density_max 1.459
_refine_diff_density_min -1.373
_refine_diff_density_rms 0.359
_refine_ls_extinction_coef 0.0032(8)
_refine_ls_extinction_expression Fc^*^=kFc[1+0.001xFc^2^\l^3^/sin(2\q)]^-1/4^
_refine_ls_extinction_method SHELXL
_refine_ls_goodness_of_fit_ref 1.106
_refine_ls_hydrogen_treatment mixed
_refine_ls_matrix_type full
_refine_ls_number_parameters 102
_refine_ls_number_reflns 2724
_refine_ls_number_restraints 0
_refine_ls_restrained_S_all 1.106
_refine_ls_R_factor_all 0.0609
_refine_ls_R_factor_gt 0.0368
_refine_ls_shift/su_max 0.001
_refine_ls_shift/su_mean 0.000
_refine_ls_structure_factor_coef Fsqd
_refine_ls_weighting_details 'calc w=1/[\s^2^(Fo^2^)+(0.0815P)^2^+0.0000P] where P=(Fo^2^+2Fc^2^)/3'
_refine_ls_weighting_scheme calc
_refine_ls_wR_factor_gt 0.1089
_refine_ls_wR_factor_ref 0.1427
_reflns_number_gt 1946
_reflns_number_total 2724
_reflns_threshold_expression >2sigma(I)
_cod_data_source_file c4ra07012g2.cif
_cod_data_source_block t
_cod_depositor_comments
;
The following automatic conversions were performed:

'_symmetry_cell_setting' value 'Monoclinic' changed to 'monoclinic'
according to
/usr/data/users/saulius/crontab/automatic-downloads/rss-feeds/RSC/lib/dictionaries/cif_core.dic
dictionary named 'cif_core.dic' version 2.4.2 from 2011-04-26.

Automatic conversion script
Id: cif_fix_values 2827 2014-09-09 07:05:25Z andrius 
;
_cod_original_sg_symbol_H-M P2(1)/n
_cod_database_code 7218385

loop_
_symmetry_equiv_pos_as_xyz
'x, y, z'
'-x+1/2, y+1/2, -z+1/2'
'-x, -y, -z'
'x-1/2, -y-1/2, z-1/2'

loop_
_atom_site_label
_atom_site_type_symbol
_atom_site_fract_x
_atom_site_fract_y
_atom_site_fract_z
_atom_site_U_iso_or_equiv
_atom_site_adp_type
_atom_site_occupancy
_atom_site_symmetry_multiplicity
_atom_site_calc_flag
_atom_site_refinement_flags
Br1 Br 0.34494(4) -0.37968(12) 0.91883(4) 0.04742(19) Uani 1 1 d .
C1 C 0.4215(4) -0.1614(10) 0.8506(3) 0.0342(9) Uani 1 1 d .
C2 C 0.5212(4) -0.0995(12) 0.8811(3) 0.0459(13) Uani 1 1 d .
H2 H 0.5518 -0.1639 0.9358 0.055 Uiso 1 1 calc R
C3 C 0.5770(4) 0.0602(13) 0.8301(3) 0.0441(12) Uani 1 1 d .
H3 H 0.6454 0.0963 0.8501 0.053 Uiso 1 1 calc R
C4 C 0.5312(3) 0.1653(9) 0.7500(3) 0.0298(8) Uani 1 1 d .
C5 C 0.4299(4) 0.1008(11) 0.7207(3) 0.0405(11) Uani 1 1 d .
H5 H 0.3990 0.1672 0.6663 0.049 Uiso 1 1 calc R
C6 C 0.3738(4) -0.0590(12) 0.7699(3) 0.0424(11) Uani 1 1 d .
H6 H 0.3056 -0.0976 0.7496 0.051 Uiso 1 1 calc R
C7 C 0.5905(3) 0.3352(9) 0.6920(3) 0.0317(9) Uani 1 1 d .
H7 H 0.5536 0.5176 0.6749 0.038 Uiso 1 1 calc R
C8 C 0.5919(4) 0.1584(10) 0.6108(3) 0.0393(10) Uani 1 1 d .
H8A H 0.5227 0.1083 0.5851 0.047 Uiso 1 1 calc R
H8B H 0.6281 -0.0235 0.6266 0.047 Uiso 1 1 calc R
I1 I 0.66121(3) 0.38091(8) 0.51540(2) 0.04391(17) Uani 1 1 d .
O1 O 0.6898(3) 0.4130(7) 0.7345(3) 0.0393(8) Uani 1 1 d .
H1 H 0.7220 0.2637 0.7505 0.059 Uiso 1 1 calc R

loop_
_atom_site_aniso_label
_atom_site_aniso_U_11
_atom_site_aniso_U_22
_atom_site_aniso_U_33
_atom_site_aniso_U_23
_atom_site_aniso_U_13
_atom_site_aniso_U_12
Br1 0.0468(3) 0.0564(4) 0.0417(3) 0.0078(2) 0.0151(2) -0.0055(2)
C1 0.036(2) 0.034(2) 0.033(2) 0.0017(17) 0.0098(17) 0.0016(19)
C2 0.037(2) 0.066(4) 0.032(2) 0.013(2) -0.0014(19) 0.000(2)
C3 0.031(2) 0.060(3) 0.039(2) 0.006(2) -0.0007(18) -0.002(2)
C4 0.031(2) 0.027(2) 0.0307(19) -0.0019(16) 0.0032(16) 0.0006(17)
C5 0.030(2) 0.051(3) 0.038(2) 0.012(2) -0.0002(17) -0.003(2)
C6 0.032(2) 0.053(3) 0.039(2) 0.008(2) -0.0001(19) -0.004(2)
C7 0.0286(19) 0.027(2) 0.039(2) -0.0023(17) 0.0028(17) -0.0010(17)
C8 0.047(3) 0.033(2) 0.039(2) -0.0031(19) 0.011(2) -0.009(2)
I1 0.0464(2) 0.0484(3) 0.0394(2) 0.00139(13) 0.01434(15) -0.00275(14)
O1 0.0318(16) 0.0302(17) 0.054(2) -0.0005(14) 0.0030(14) -0.0046(13)

loop_
_atom_type_symbol
_atom_type_description
_atom_type_scat_dispersion_real
_atom_type_scat_dispersion_imag
_atom_type_scat_source
C C 0.0033 0.0016 'International Tables Vol C Tables 4.2.6.8 and 6.1.1.4'
H H 0.0000 0.0000 'International Tables Vol C Tables 4.2.6.8 and 6.1.1.4'
O O 0.0106 0.0060 'International Tables Vol C Tables 4.2.6.8 and 6.1.1.4'
Br Br -0.2901 2.4595 'International Tables Vol C Tables 4.2.6.8 and 6.1.1.4'
I I -0.4742 1.8119 'International Tables Vol C Tables 4.2.6.8 and 6.1.1.4'

loop_
_geom_angle_atom_site_label_1
_geom_angle_atom_site_label_2
_geom_angle_atom_site_label_3
_geom_angle
C2 C1 C6 120.7(4)
C2 C1 Br1 120.4(4)
C6 C1 Br1 118.9(4)
C1 C2 C3 119.9(4)
C1 C2 H2 120.1
C3 C2 H2 120.1
C4 C3 C2 120.4(5)
C4 C3 H3 119.8
C2 C3 H3 119.8
C3 C4 C5 118.6(4)
C3 C4 C7 121.7(4)
C5 C4 C7 119.7(4)
C6 C5 C4 121.8(4)
C6 C5 H5 119.1
C4 C5 H5 119.1
C5 C6 C1 118.6(4)
C5 C6 H6 120.7
C1 C6 H6 120.7
O1 C7 C8 112.1(4)
O1 C7 C4 113.0(4)
C8 C7 C4 108.7(4)
O1 C7 H7 107.6
C8 C7 H7 107.6
C4 C7 H7 107.6
C7 C8 I1 114.1(3)
C7 C8 H8A 108.7
I1 C8 H8A 108.7
C7 C8 H8B 108.7
I1 C8 H8B 108.7
H8A C8 H8B 107.6
C7 O1 H1 109.5

loop_
_geom_bond_atom_site_label_1
_geom_bond_atom_site_label_2
_geom_bond_distance
Br1 C1 1.893(5)
C1 C2 1.367(7)
C1 C6 1.393(7)
C2 C3 1.395(7)
C2 H2 0.9300
C3 C4 1.381(7)
C3 H3 0.9300
C4 C5 1.385(6)
C4 C7 1.523(6)
C5 C6 1.379(7)
C5 H5 0.9300
C6 H6 0.9300
C7 O1 1.424(5)
C7 C8 1.510(7)
C7 H7 0.9800
C8 I1 2.152(5)
C8 H8A 0.9700
C8 H8B 0.9700
O1 H1 0.8200

loop_
_geom_torsion_atom_site_label_1
_geom_torsion_atom_site_label_2
_geom_torsion_atom_site_label_3
_geom_torsion_atom_site_label_4
_geom_torsion
C6 C1 C2 C3 -1.9(8)
Br1 C1 C2 C3 179.7(4)
C1 C2 C3 C4 2.3(8)
C2 C3 C4 C5 -1.9(8)
C2 C3 C4 C7 -178.7(5)
C3 C4 C5 C6 1.4(8)
C7 C4 C5 C6 178.2(5)
C4 C5 C6 C1 -1.1(8)
C2 C1 C6 C5 1.4(8)
Br1 C1 C6 C5 179.7(4)
C3 C4 C7 O1 -9.9(6)
C5 C4 C7 O1 173.4(4)
C3 C4 C7 C8 115.2(5)
C5 C4 C7 C8 -61.5(5)
O1 C7 C8 I1 -59.5(5)
C4 C7 C8 I1 174.8(3)
